data_7046513
loop_
_publ_author_name
'Shiga, Takuya'
'Kumamaru, Rina'
'Newton, Graham N.'
'Oshio, Hiroki'

_publ_section_title
;
 Cobalt complexes with redox-active anthraquinone-type ligands.
;
_journal_issue 23
_journal_name_full 'Dalton transactions (Cambridge, England : 2003)'
_journal_page_first 7804
_journal_page_last 7811
_journal_paper_doi 10.1039/c8dt00586a
_journal_volume 47
_journal_year 2018
_chemical_formula_moiety 'C42 H24 Co N6 O6, C2 H3 N'
_chemical_formula_sum 'C44 H27 Co N7 O6'
_chemical_formula_weight 808.66
_space_group_IT_number 2
_space_group_name_Hall '-P 1'
_space_group_name_H-M_alt 'P -1'
_symmetry_cell_setting triclinic
_symmetry_space_group_name_Hall '-P 1'
_symmetry_space_group_name_H-M 'P -1'
_atom_sites_solution_hydrogens geom
_atom_sites_solution_primary direct
_atom_sites_solution_secondary difmap
_audit_creation_method SHELXL-97
_audit_update_record
;
2018-02-12 deposited with the CCDC.
2018-05-14 downloaded from the CCDC.
;
_cell_angle_alpha 97.659(3)
_cell_angle_beta 93.997(3)
_cell_angle_gamma 110.028(3)
_cell_formula_units_Z 2
_cell_length_a 10.0343(17)
_cell_length_b 11.1530(18)
_cell_length_c 17.350(3)
_cell_measurement_reflns_used 2356
_cell_measurement_temperature 100(2)
_cell_measurement_theta_max 25.429
_cell_measurement_theta_min 2.618
_cell_volume 1794.1(5)
_computing_cell_refinement 'Bruker SMART'
_computing_data_collection 'Bruker SMART'
_computing_data_reduction 'Bruker SHELXTL'
_computing_molecular_graphics 'Bruker SHELXTL'
_computing_publication_material 'Bruker SHELXTL'
_computing_structure_refinement 'Bruker SHELXTL'
_computing_structure_solution 'Bruker SHELXTL'
_diffrn_ambient_temperature 100(2)
_diffrn_detector_area_resol_mean 8.366
_diffrn_measured_fraction_theta_full 0.971
_diffrn_measured_fraction_theta_max 0.971
_diffrn_measurement_device_type 'CCD area detector'
_diffrn_measurement_method 'phi and omega scans'
_diffrn_radiation_monochromator graphite
_diffrn_radiation_source 'fine-focus sealed tube'
_diffrn_radiation_type MoK\a
_diffrn_radiation_wavelength 0.71073
_diffrn_reflns_av_R_equivalents 0.0313
_diffrn_reflns_av_sigmaI/netI 0.0789
_diffrn_reflns_limit_h_max 12
_diffrn_reflns_limit_h_min -10
_diffrn_reflns_limit_k_max 13
_diffrn_reflns_limit_k_min -13
_diffrn_reflns_limit_l_max 15
_diffrn_reflns_limit_l_min -21
_diffrn_reflns_number 9586
_diffrn_reflns_theta_full 25.55
_diffrn_reflns_theta_max 25.55
_diffrn_reflns_theta_min 1.97
_exptl_absorpt_coefficient_mu 0.542
_exptl_absorpt_correction_T_max 0.9734
_exptl_absorpt_correction_T_min 0.8993
_exptl_absorpt_correction_type empirical
_exptl_absorpt_process_details SADABS
_exptl_crystal_colour 'dark brown'
_exptl_crystal_density_diffrn 1.497
_exptl_crystal_density_method 'not measured'
_exptl_crystal_description plates
_exptl_crystal_F_000 830
_exptl_crystal_size_max 0.20
_exptl_crystal_size_mid 0.20
_exptl_crystal_size_min 0.05
_refine_diff_density_max 0.637
_refine_diff_density_min -0.392
_refine_diff_density_rms 0.088
_refine_ls_extinction_method none
_refine_ls_goodness_of_fit_ref 1.030
_refine_ls_hydrogen_treatment mixed
_refine_ls_matrix_type full
_refine_ls_number_parameters 526
_refine_ls_number_reflns 6522
_refine_ls_number_restraints 0
_refine_ls_restrained_S_all 1.030
_refine_ls_R_factor_all 0.0939
_refine_ls_R_factor_gt 0.0723
_refine_ls_shift/su_max 0.000
_refine_ls_shift/su_mean 0.000
_refine_ls_structure_factor_coef Fsqd
_refine_ls_weighting_details 'calc w=1/[\s^2^(Fo^2^)+(0.1000P)^2^+0.0000P] where P=(Fo^2^+2Fc^2^)/3'
_refine_ls_weighting_scheme calc
_refine_ls_wR_factor_gt 0.1647
_refine_ls_wR_factor_ref 0.1786
_reflns_number_gt 5261
_reflns_number_total 6522
_reflns_threshold_expression >2sigma(I)
_cod_data_source_file c8dt00586a2.cif
_cod_data_source_block Comp3_[Co(L3)2]
_cod_depositor_comments
;
The following automatic conversions were performed:

'_symmetry_cell_setting' value 'Triclinic' changed to 'triclinic'
according to
/home/data/users/saulius/crontab/automatic-downloads/rss-feeds/RSC/lib/dictionaries/cif_core.dic
dictionary named 'cif_core.dic' version 2.4.2 from 2011-04-26.

Automatic conversion script
Id: cif_fix_values 4973 2017-02-22 13:04:09Z antanas 

 Adding full bibliography for 7046510--7046515.cif.
;
_cod_original_cell_volume 1794.0(5)
_cod_database_code 7046513

loop_
_symmetry_equiv_pos_as_xyz
'x, y, z'
'-x, -y, -z'

loop_
_atom_site_label
_atom_site_type_symbol
_atom_site_fract_x
_atom_site_fract_y
_atom_site_fract_z
_atom_site_U_iso_or_equiv
_atom_site_adp_type
_atom_site_occupancy
_atom_site_symmetry_multiplicity
_atom_site_calc_flag
_atom_site_refinement_flags
Co1 Co 0.30356(6) 0.05169(5) 0.24736(3) 0.01599(19) Uani 1 1 d .
N1 N 0.0994(3) -0.0459(3) 0.21323(19) 0.0164(7) Uani 1 1 d .
N2 N -0.1281(3) -0.0576(3) 0.1753(2) 0.0183(8) Uani 1 1 d .
N3 N 0.1993(3) 0.2021(3) 0.2693(2) 0.0185(8) Uani 1 1 d .
N4 N 0.5045(3) 0.1590(3) 0.2806(2) 0.0178(7) Uani 1 1 d .
N5 N 0.7100(4) 0.3212(3) 0.2659(2) 0.0216(8) Uani 1 1 d .
N6 N 0.3939(4) 0.1069(3) 0.1358(2) 0.0191(8) Uani 1 1 d .
O1 O 0.3157(3) -0.1492(3) 0.20663(17) 0.0197(6) Uani 1 1 d .
O2 O -0.0738(3) -0.6033(3) 0.05767(18) 0.0253(7) Uani 1 1 d .
O3 O 0.3942(3) 0.3629(3) 0.3305(2) 0.0300(8) Uani 1 1 d .
O4 O 0.3039(3) 0.0340(3) 0.37206(17) 0.0203(6) Uani 1 1 d .
O5 O 0.6902(3) 0.2714(3) 0.62825(18) 0.0295(8) Uani 1 1 d .
O6 O 0.1992(3) -0.0212(3) 0.05776(17) 0.0286(7) Uani 1 1 d .
C1 C 0.0259(4) -0.1685(4) 0.1761(2) 0.0147(8) Uani 1 1 d .
C2 C 0.0725(4) -0.2712(4) 0.1577(2) 0.0167(9) Uani 1 1 d .
C3 C 0.2242(4) -0.2547(4) 0.1762(2) 0.0182(9) Uani 1 1 d .
C4 C 0.2643(4) -0.3701(4) 0.1559(2) 0.0172(9) Uani 1 1 d .
C5 C 0.4045(4) -0.3624(4) 0.1758(2) 0.0211(9) Uani 1 1 d .
H1 H 0.4749 -0.2823 0.2005 0.025 Uiso 1 1 calc R
C6 C 0.4412(5) -0.4715(4) 0.1597(3) 0.0253(10) Uani 1 1 d .
H2 H 0.5360 -0.4666 0.1748 0.030 Uiso 1 1 calc R
C7 C 0.3408(5) -0.5867(4) 0.1221(3) 0.0263(10) Uani 1 1 d .
H3 H 0.3668 -0.6609 0.1110 0.032 Uiso 1 1 calc R
C8 C 0.2027(5) -0.5953(4) 0.1002(3) 0.0238(10) Uani 1 1 d .
H4 H 0.1346 -0.6748 0.0731 0.029 Uiso 1 1 calc R
C9 C 0.1627(4) -0.4875(4) 0.1177(2) 0.0194(9) Uani 1 1 d .
C10 C 0.0118(4) -0.5012(4) 0.0945(2) 0.0187(9) Uani 1 1 d .
C11 C -0.0300(4) -0.3880(4) 0.1173(2) 0.0188(9) Uani 1 1 d .
C12 C -0.1704(4) -0.3955(4) 0.0958(2) 0.0199(9) Uani 1 1 d .
H5 H -0.2372 -0.4752 0.0681 0.024 Uiso 1 1 calc R
C13 C -0.2156(4) -0.2927(4) 0.1129(3) 0.0210(9) Uani 1 1 d .
H6 H -0.3114 -0.3007 0.0975 0.025 Uiso 1 1 calc R
C14 C -0.1161(4) -0.1760(4) 0.1538(2) 0.0166(9) Uani 1 1 d .
C15 C 0.0047(4) 0.0152(4) 0.2097(2) 0.0167(9) Uani 1 1 d .
C16 C 0.0575(4) 0.1545(4) 0.2400(2) 0.0162(9) Uani 1 1 d .
C17 C 0.2555(4) 0.3268(4) 0.3015(2) 0.0202(9) Uani 1 1 d .
C18 C 0.1789(4) 0.4103(4) 0.3040(3) 0.0205(9) Uani 1 1 d .
H7 H 0.2226 0.4987 0.3275 0.025 Uiso 1 1 calc R
C19 C 0.0385(4) 0.3605(4) 0.2715(2) 0.0199(9) Uani 1 1 d .
H8 H -0.0156 0.4156 0.2709 0.024 Uiso 1 1 calc R
C20 C -0.0250(4) 0.2303(4) 0.2395(2) 0.0191(9) Uani 1 1 d .
H9 H -0.1228 0.1947 0.2180 0.023 Uiso 1 1 calc R
C21 C 0.4612(5) 0.4888(4) 0.3775(3) 0.0350(12) Uani 1 1 d .
H10 H 0.4662 0.5553 0.3451 0.052 Uiso 1 1 calc R
H11 H 0.5580 0.4989 0.3992 0.052 Uiso 1 1 calc R
H12 H 0.4051 0.4982 0.4205 0.052 Uiso 1 1 calc R
C22 C 0.5767(4) 0.2123(4) 0.3526(3) 0.0188(9) Uani 1 1 d .
C23 C 0.5367(4) 0.1855(4) 0.4255(2) 0.0185(9) Uani 1 1 d .
C24 C 0.3921(4) 0.0921(4) 0.4303(2) 0.0172(9) Uani 1 1 d .
C25 C 0.3548(4) 0.0706(4) 0.5098(3) 0.0207(9) Uani 1 1 d .
C26 C 0.2184(5) -0.0121(4) 0.5185(3) 0.0238(10) Uani 1 1 d .
H13 H 0.1490 -0.0509 0.4738 0.029 Uiso 1 1 calc R
C27 C 0.1835(5) -0.0377(4) 0.5919(3) 0.0298(11) Uani 1 1 d .
H14 H 0.0905 -0.0938 0.5977 0.036 Uiso 1 1 calc R
C28 C 0.2859(5) 0.0194(4) 0.6572(3) 0.0280(11) Uani 1 1 d .
H15 H 0.2625 0.0018 0.7076 0.034 Uiso 1 1 calc R
C29 C 0.4212(5) 0.1014(4) 0.6492(3) 0.0263(10) Uani 1 1 d .
H16 H 0.4905 0.1395 0.6940 0.032 Uiso 1 1 calc R
C30 C 0.4561(5) 0.1283(4) 0.5756(3) 0.0217(9) Uani 1 1 d .
C31 C 0.6025(5) 0.2221(4) 0.5700(3) 0.0227(10) Uani 1 1 d .
C32 C 0.6346(4) 0.2519(4) 0.4913(3) 0.0208(9) Uani 1 1 d .
C33 C 0.7655(5) 0.3465(4) 0.4834(3) 0.0246(10) Uani 1 1 d .
H17 H 0.8311 0.3900 0.5291 0.029 Uiso 1 1 calc R
C34 C 0.8022(4) 0.3785(4) 0.4115(3) 0.0248(10) Uani 1 1 d .
H18 H 0.8901 0.4446 0.4076 0.030 Uiso 1 1 calc R
C35 C 0.7058(4) 0.3105(4) 0.3443(3) 0.0214(10) Uani 1 1 d .
C36 C 0.5877(4) 0.2292(4) 0.2323(3) 0.0181(9) Uani 1 1 d .
C37 C 0.5306(4) 0.1936(4) 0.1491(3) 0.0197(9) Uani 1 1 d .
C38 C 0.3324(5) 0.0656(4) 0.0621(3) 0.0233(10) Uani 1 1 d .
C39 C 0.3997(5) 0.1084(4) -0.0023(3) 0.0256(10) Uani 1 1 d .
H19 H 0.3525 0.0777 -0.0544 0.031 Uiso 1 1 calc R
C40 C 0.5365(5) 0.1967(4) 0.0130(3) 0.0283(11) Uani 1 1 d .
H20 H 0.5850 0.2288 -0.0293 0.034 Uiso 1 1 calc R
C41 C 0.6053(5) 0.2400(4) 0.0889(3) 0.0241(10) Uani 1 1 d .
H21 H 0.7010 0.2997 0.0992 0.029 Uiso 1 1 calc R
C42 C 0.1224(5) -0.0836(5) -0.0169(3) 0.0327(11) Uani 1 1 d .
H22 H 0.1097 -0.0188 -0.0467 0.049 Uiso 1 1 calc R
H23 H 0.0287 -0.1449 -0.0104 0.049 Uiso 1 1 calc R
H24 H 0.1759 -0.1303 -0.0453 0.049 Uiso 1 1 calc R
N7 N 0.8347(6) 0.7092(5) 0.4867(4) 0.0616(15) Uani 1 1 d .
C43 C 0.8732(7) 0.7152(5) 0.4272(4) 0.0475(15) Uani 1 1 d .
C44 C 0.9252(8) 0.7237(7) 0.3510(4) 0.069(2) Uani 1 1 d .
H25 H 0.9306 0.8066 0.3359 0.103 Uiso 1 1 calc R
H26 H 0.8596 0.6526 0.3118 0.103 Uiso 1 1 calc R
H27 H 1.0205 0.7174 0.3541 0.103 Uiso 1 1 calc R

loop_
_atom_site_aniso_label
_atom_site_aniso_U_11
_atom_site_aniso_U_22
_atom_site_aniso_U_33
_atom_site_aniso_U_23
_atom_site_aniso_U_13
_atom_site_aniso_U_12
Co1 0.0140(3) 0.0152(3) 0.0187(3) 0.0032(2) 0.0020(2) 0.0051(2)
N1 0.0136(16) 0.0180(18) 0.0169(18) 0.0027(14) 0.0033(14) 0.0046(14)
N2 0.0158(17) 0.0219(19) 0.0187(19) 0.0044(15) 0.0044(14) 0.0078(14)
N3 0.0177(17) 0.0167(18) 0.022(2) 0.0052(15) 0.0061(15) 0.0061(14)
N4 0.0161(17) 0.0175(18) 0.0215(19) 0.0026(15) 0.0019(15) 0.0085(14)
N5 0.0185(18) 0.0187(19) 0.028(2) 0.0033(16) 0.0042(16) 0.0073(15)
N6 0.0224(18) 0.0172(18) 0.022(2) 0.0095(15) 0.0068(15) 0.0091(15)
O1 0.0186(14) 0.0161(15) 0.0237(16) 0.0027(12) -0.0010(12) 0.0062(12)
O2 0.0213(15) 0.0173(16) 0.0344(19) 0.0027(14) 0.0053(14) 0.0035(13)
O3 0.0207(15) 0.0184(16) 0.047(2) -0.0095(14) -0.0087(15) 0.0098(13)
O4 0.0200(15) 0.0172(15) 0.0220(16) 0.0031(12) 0.0025(13) 0.0045(12)
O5 0.0364(18) 0.0218(17) 0.0247(18) -0.0014(14) -0.0092(15) 0.0080(14)
O6 0.0268(16) 0.0294(18) 0.0190(17) 0.0035(14) 0.0012(13) -0.0029(14)
C1 0.0163(19) 0.016(2) 0.011(2) 0.0042(16) 0.0036(16) 0.0040(16)
C2 0.017(2) 0.019(2) 0.016(2) 0.0070(17) 0.0047(17) 0.0067(17)
C3 0.025(2) 0.021(2) 0.012(2) 0.0076(17) 0.0061(17) 0.0091(18)
C4 0.020(2) 0.014(2) 0.019(2) 0.0044(17) 0.0084(17) 0.0073(16)
C5 0.023(2) 0.018(2) 0.021(2) 0.0040(18) 0.0025(18) 0.0061(17)
C6 0.024(2) 0.025(2) 0.029(3) 0.005(2) 0.005(2) 0.0104(19)
C7 0.029(2) 0.022(2) 0.036(3) 0.010(2) 0.015(2) 0.0156(19)
C8 0.029(2) 0.017(2) 0.025(2) 0.0018(18) 0.0055(19) 0.0078(18)
C9 0.021(2) 0.021(2) 0.019(2) 0.0063(18) 0.0064(18) 0.0098(17)
C10 0.022(2) 0.020(2) 0.014(2) 0.0047(17) 0.0052(17) 0.0054(18)
C11 0.019(2) 0.021(2) 0.017(2) 0.0074(17) 0.0030(17) 0.0071(17)
C12 0.018(2) 0.015(2) 0.024(2) 0.0021(17) 0.0021(18) 0.0027(17)
C13 0.0129(19) 0.024(2) 0.025(2) 0.0081(19) 0.0036(18) 0.0037(17)
C14 0.020(2) 0.017(2) 0.017(2) 0.0057(17) 0.0037(17) 0.0095(17)
C15 0.018(2) 0.020(2) 0.015(2) 0.0055(17) 0.0083(17) 0.0084(17)
C16 0.0139(19) 0.019(2) 0.016(2) 0.0059(17) 0.0062(16) 0.0047(16)
C17 0.019(2) 0.025(2) 0.017(2) 0.0038(18) 0.0027(17) 0.0077(17)
C18 0.024(2) 0.014(2) 0.023(2) 0.0020(17) 0.0065(18) 0.0063(17)
C19 0.022(2) 0.023(2) 0.019(2) 0.0067(18) 0.0088(18) 0.0118(18)
C20 0.019(2) 0.023(2) 0.019(2) 0.0083(18) 0.0088(18) 0.0094(17)
C21 0.029(3) 0.023(2) 0.049(3) -0.010(2) -0.012(2) 0.012(2)
C22 0.017(2) 0.015(2) 0.027(2) 0.0051(18) 0.0034(18) 0.0092(17)
C23 0.019(2) 0.014(2) 0.022(2) 0.0000(17) -0.0049(18) 0.0069(16)
C24 0.021(2) 0.011(2) 0.023(2) 0.0003(17) 0.0018(18) 0.0110(16)
C25 0.025(2) 0.016(2) 0.026(2) 0.0054(18) 0.0060(19) 0.0124(18)
C26 0.027(2) 0.024(2) 0.023(2) 0.0049(19) 0.0062(19) 0.0118(19)
C27 0.030(2) 0.029(3) 0.036(3) 0.010(2) 0.012(2) 0.014(2)
C28 0.043(3) 0.031(3) 0.021(2) 0.008(2) 0.013(2) 0.024(2)
C29 0.038(3) 0.027(2) 0.020(2) 0.0018(19) 0.000(2) 0.020(2)
C30 0.029(2) 0.016(2) 0.023(2) -0.0013(18) -0.0003(19) 0.0135(18)
C31 0.029(2) 0.012(2) 0.028(3) -0.0008(18) 0.000(2) 0.0115(18)
C32 0.024(2) 0.017(2) 0.027(2) 0.0026(18) 0.0042(19) 0.0139(18)
C33 0.024(2) 0.021(2) 0.028(3) -0.0028(19) -0.001(2) 0.0100(18)
C34 0.017(2) 0.019(2) 0.037(3) 0.002(2) 0.0020(19) 0.0054(17)
C35 0.019(2) 0.017(2) 0.033(3) 0.0040(19) 0.0061(19) 0.0126(17)
C36 0.0135(19) 0.016(2) 0.028(2) 0.0050(18) 0.0087(17) 0.0076(16)
C37 0.020(2) 0.018(2) 0.028(2) 0.0074(18) 0.0091(19) 0.0121(17)
C38 0.027(2) 0.017(2) 0.031(3) 0.0048(19) 0.007(2) 0.0131(18)
C39 0.035(3) 0.024(2) 0.024(2) 0.0081(19) 0.009(2) 0.015(2)
C40 0.033(3) 0.030(3) 0.030(3) 0.017(2) 0.017(2) 0.016(2)
C41 0.023(2) 0.026(2) 0.031(3) 0.012(2) 0.012(2) 0.0148(19)
C42 0.040(3) 0.031(3) 0.022(3) 0.001(2) -0.001(2) 0.009(2)
N7 0.084(4) 0.046(3) 0.060(4) 0.013(3) 0.021(3) 0.025(3)
C43 0.059(4) 0.029(3) 0.054(4) 0.004(3) 0.003(3) 0.017(3)
C44 0.096(6) 0.061(4) 0.054(4) 0.013(3) 0.018(4) 0.032(4)

loop_
_atom_type_symbol
_atom_type_description
_atom_type_scat_dispersion_real
_atom_type_scat_dispersion_imag
_atom_type_scat_source
C C 0.0033 0.0016 'International Tables Vol C Tables 4.2.6.8 and 6.1.1.4'
H H 0.0000 0.0000 'International Tables Vol C Tables 4.2.6.8 and 6.1.1.4'
N N 0.0061 0.0033 'International Tables Vol C Tables 4.2.6.8 and 6.1.1.4'
O O 0.0106 0.0060 'International Tables Vol C Tables 4.2.6.8 and 6.1.1.4'
Co Co 0.3494 0.9721 'International Tables Vol C Tables 4.2.6.8 and 6.1.1.4'

loop_
_geom_angle_atom_site_label_1
_geom_angle_atom_site_label_2
_geom_angle_atom_site_label_3
_geom_angle
N4 Co1 N1 176.36(14)
N4 Co1 O4 83.07(13)
N1 Co1 O4 98.02(12)
N4 Co1 N6 74.97(13)
N1 Co1 N6 104.08(13)
O4 Co1 N6 157.83(12)
N4 Co1 N3 100.56(13)
N1 Co1 N3 76.02(13)
O4 Co1 N3 88.84(12)
N6 Co1 N3 98.02(12)
N4 Co1 O1 102.37(12)
N1 Co1 O1 81.02(12)
O4 Co1 O1 95.28(10)
N6 Co1 O1 86.61(11)
N3 Co1 O1 157.03(11)
C15 N1 C1 104.6(3)
C15 N1 Co1 120.9(3)
C1 N1 Co1 133.2(3)
C15 N2 C14 102.2(3)
C17 N3 C16 117.3(3)
C17 N3 Co1 130.4(3)
C16 N3 Co1 112.2(3)
C22 N4 C36 103.8(3)
C22 N4 Co1 131.1(3)
C36 N4 Co1 122.2(3)
C36 N5 C35 102.3(3)
C38 N6 C37 118.1(4)
C38 N6 Co1 128.9(3)
C37 N6 Co1 113.0(3)
C3 O1 Co1 132.6(3)
C17 O3 C21 118.0(3)
C24 O4 Co1 132.2(3)
C38 O6 C42 119.1(4)
N1 C1 C2 129.8(4)
N1 C1 C14 107.1(3)
C2 C1 C14 123.0(4)
C1 C2 C11 116.7(4)
C1 C2 C3 120.7(4)
C11 C2 C3 122.5(4)
O1 C3 C2 122.2(4)
O1 C3 C4 120.6(4)
C2 C3 C4 117.2(4)
C5 C4 C9 119.4(4)
C5 C4 C3 119.8(4)
C9 C4 C3 120.7(4)
C6 C5 C4 120.0(4)
C6 C5 H1 120.0
C4 C5 H1 120.0
C7 C6 C5 120.3(4)
C7 C6 H2 119.9
C5 C6 H2 119.9
C6 C7 C8 120.5(4)
C6 C7 H3 119.8
C8 C7 H3 119.8
C7 C8 C9 120.2(4)
C7 C8 H4 119.9
C9 C8 H4 119.9
C8 C9 C4 119.6(4)
C8 C9 C10 118.6(4)
C4 C9 C10 121.8(4)
O2 C10 C11 121.7(4)
O2 C10 C9 120.7(4)
C11 C10 C9 117.7(4)
C12 C11 C2 120.2(4)
C12 C11 C10 119.8(4)
C2 C11 C10 120.0(4)
C13 C12 C11 122.9(4)
C13 C12 H5 118.5
C11 C12 H5 118.5
C12 C13 C14 117.9(4)
C12 C13 H6 121.0
C14 C13 H6 121.0
N2 C14 C13 130.9(4)
N2 C14 C1 109.9(3)
C13 C14 C1 119.2(4)
N2 C15 N1 116.1(4)
N2 C15 C16 126.5(4)
N1 C15 C16 117.3(3)
N3 C16 C20 123.0(4)
N3 C16 C15 112.8(3)
C20 C16 C15 124.2(4)
N3 C17 O3 112.5(4)
N3 C17 C18 123.4(4)
O3 C17 C18 124.1(4)
C19 C18 C17 117.8(4)
C19 C18 H7 121.1
C17 C18 H7 121.1
C18 C19 C20 120.5(4)
C18 C19 H8 119.8
C20 C19 H8 119.8
C16 C20 C19 118.0(4)
C16 C20 H9 121.0
C19 C20 H9 121.0
O3 C21 H10 109.5
O3 C21 H11 109.5
H10 C21 H11 109.5
O3 C21 H12 109.5
H10 C21 H12 109.5
H11 C21 H12 109.5
N4 C22 C23 129.2(4)
N4 C22 C35 108.3(4)
C23 C22 C35 122.4(4)
C32 C23 C22 117.6(4)
C32 C23 C24 122.9(4)
C22 C23 C24 119.5(4)
O4 C24 C25 120.0(4)
O4 C24 C23 123.2(4)
C25 C24 C23 116.8(4)
C30 C25 C26 119.7(4)
C30 C25 C24 120.7(4)
C26 C25 C24 119.5(4)
C27 C26 C25 120.4(4)
C27 C26 H13 119.8
C25 C26 H13 119.8
C26 C27 C28 119.5(4)
C26 C27 H14 120.3
C28 C27 H14 120.3
C29 C28 C27 120.5(4)
C29 C28 H15 119.7
C27 C28 H15 119.7
C28 C29 C30 120.1(4)
C28 C29 H16 120.0
C30 C29 H16 120.0
C29 C30 C25 119.8(4)
C29 C30 C31 118.3(4)
C25 C30 C31 121.9(4)
O5 C31 C32 122.0(4)
O5 C31 C30 121.0(4)
C32 C31 C30 117.0(4)
C23 C32 C33 120.3(4)
C23 C32 C31 120.3(4)
C33 C32 C31 119.4(4)
C34 C33 C32 122.3(4)
C34 C33 H17 118.9
C32 C33 H17 118.9
C33 C34 C35 118.1(4)
C33 C34 H18 120.9
C35 C34 H18 120.9
N5 C35 C34 131.9(4)
N5 C35 C22 108.9(4)
C34 C35 C22 119.2(4)
N5 C36 N4 116.6(4)
N5 C36 C37 128.2(4)
N4 C36 C37 115.2(3)
N6 C37 C41 122.3(4)
N6 C37 C36 113.0(4)
C41 C37 C36 124.8(4)
N6 C38 O6 111.6(4)
N6 C38 C39 123.5(4)
O6 C38 C39 124.9(4)
C40 C39 C38 117.0(4)
C40 C39 H19 121.5
C38 C39 H19 121.5
C39 C40 C41 121.2(4)
C39 C40 H20 119.4
C41 C40 H20 119.4
C37 C41 C40 117.9(4)
C37 C41 H21 121.1
C40 C41 H21 121.1
O6 C42 H22 109.5
O6 C42 H23 109.5
H22 C42 H23 109.5
O6 C42 H24 109.5
H22 C42 H24 109.5
H23 C42 H24 109.5
N7 C43 C44 179.1(7)
C43 C44 H25 109.5
C43 C44 H26 109.5
H25 C44 H26 109.5
C43 C44 H27 109.5
H25 C44 H27 109.5
H26 C44 H27 109.5

loop_
_geom_bond_atom_site_label_1
_geom_bond_atom_site_label_2
_geom_bond_distance
Co1 N4 1.958(3)
Co1 N1 1.965(3)
Co1 O4 2.198(3)
Co1 N6 2.264(3)
Co1 N3 2.268(3)
Co1 O1 2.304(3)
N1 C15 1.349(5)
N1 C1 1.355(5)
N2 C15 1.345(5)
N2 C14 1.372(5)
N3 C17 1.332(5)
N3 C16 1.369(5)
N4 C22 1.348(5)
N4 C36 1.355(5)
N5 C36 1.333(5)
N5 C35 1.385(6)
N6 C38 1.330(6)
N6 C37 1.363(5)
O1 C3 1.238(5)
O2 C10 1.225(5)
O3 C17 1.348(5)
O3 C21 1.436(5)
O4 C24 1.238(5)
O5 C31 1.223(5)
O6 C38 1.345(5)
O6 C42 1.418(5)
C1 C2 1.387(6)
C1 C14 1.421(5)
C2 C11 1.408(6)
C2 C3 1.476(6)
C3 C4 1.483(6)
C4 C5 1.396(6)
C4 C9 1.398(6)
C5 C6 1.387(6)
C5 H1 0.9500
C6 C7 1.375(6)
C6 H2 0.9500
C7 C8 1.378(6)
C7 H3 0.9500
C8 C9 1.396(6)
C8 H4 0.9500
C9 C10 1.489(6)
C10 C11 1.477(6)
C11 C12 1.403(6)
C12 C13 1.376(6)
C12 H5 0.9500
C13 C14 1.400(6)
C13 H6 0.9500
C15 C16 1.467(6)
C16 C20 1.371(6)
C17 C18 1.394(6)
C18 C19 1.372(6)
C18 H7 0.9500
C19 C20 1.388(6)
C19 H8 0.9500
C20 H9 0.9500
C21 H10 0.9800
C21 H11 0.9800
C21 H12 0.9800
C22 C23 1.393(6)
C22 C35 1.412(6)
C23 C32 1.392(6)
C23 C24 1.484(6)
C24 C25 1.483(6)
C25 C30 1.394(6)
C25 C26 1.396(6)
C26 C27 1.383(6)
C26 H13 0.9500
C27 C28 1.394(7)
C27 H14 0.9500
C28 C29 1.381(7)
C28 H15 0.9500
C29 C30 1.391(6)
C29 H16 0.9500
C30 C31 1.502(6)
C31 C32 1.480(6)
C32 C33 1.403(6)
C33 C34 1.384(6)
C33 H17 0.9500
C34 C35 1.404(6)
C34 H18 0.9500
C36 C37 1.466(6)
C37 C41 1.381(6)
C38 C39 1.400(6)
C39 C40 1.371(6)
C39 H19 0.9500
C40 C41 1.386(7)
C40 H20 0.9500
C41 H21 0.9500
C42 H22 0.9800
C42 H23 0.9800
C42 H24 0.9800
N7 C43 1.130(7)
C43 C44 1.458(9)
C44 H25 0.9800
C44 H26 0.9800
C44 H27 0.9800
